data_7134503
loop_
_publ_author_name
'Li, Xin'
'Liu, Nai-Xuan'
'Sun, Jian-Ting'
'Nie, Xiao-Di'
'Si, Chang-Mei'
'Wei, Bang-Guo'

_publ_section_title
;
 An [(IPr)AuCl]-catalyzed formal [4+2] process of N-Ar N,O-acetals with
 arylacetylenes for the construction of pyrrolo[1,2-a]quinolines
;
_journal_issue 46
_journal_name_full 'Chemical Communications'
_journal_page_first 8411
_journal_page_last 8414
_journal_paper_doi 10.1039/D5CC01581B
_journal_volume 61
_journal_year 2025
_chemical_absolute_configuration ad
_chemical_formula_sum 'C24 H29 N O2 Si'
_chemical_formula_weight 391.57
_space_group_crystal_system orthorhombic
_space_group_IT_number 19
_space_group_name_Hall 'P 2ac 2ab'
_space_group_name_H-M_alt 'P 21 21 21'
_atom_sites_solution_hydrogens mixed
_audit_creation_method SHELXL-2013
_audit_update_record
;
2022-02-23 deposited with the CCDC.	2025-05-05 downloaded from the CCDC.
;
_cell_angle_alpha 90
_cell_angle_beta 90
_cell_angle_gamma 90
_cell_formula_units_Z 4
_cell_length_a 6.5493(2)
_cell_length_b 10.4222(4)
_cell_length_c 33.5349(11)
_cell_measurement_reflns_used 4030
_cell_measurement_temperature 273(2)
_cell_measurement_theta_max 126.108
_cell_measurement_theta_min 7.909
_cell_volume 2289.03(14)
_computing_cell_refinement 'Bruker SAINT'
_computing_data_collection 'Bruker APEX2'
_computing_data_reduction 'Bruker SAINT'
_computing_molecular_graphics 'Bruker SHELXTL'
_computing_publication_material 'Bruker SHELXTL'
_computing_structure_refinement 'SHELXL-2013 (Sheldrick, 2013)'
_computing_structure_solution 'SHELXS-97 (Sheldrick 2008)'
_diffrn_ambient_temperature 273(2)
_diffrn_measured_fraction_theta_full 0.988
_diffrn_measured_fraction_theta_max 0.992
_diffrn_measurement_device_type 'Bruker APEX-II CCD'
_diffrn_measurement_method '\f and \w scans'
_diffrn_radiation_type CuK\a
_diffrn_radiation_wavelength 1.54178
_diffrn_reflns_av_R_equivalents 0.0503
_diffrn_reflns_av_unetI/netI 0.0527
_diffrn_reflns_Laue_measured_fraction_full 0.988
_diffrn_reflns_Laue_measured_fraction_max 0.992
_diffrn_reflns_limit_h_max 7
_diffrn_reflns_limit_h_min -7
_diffrn_reflns_limit_k_max 11
_diffrn_reflns_limit_k_min -12
_diffrn_reflns_limit_l_max 40
_diffrn_reflns_limit_l_min -36
_diffrn_reflns_number 11754
_diffrn_reflns_point_group_measured_fraction_full 0.986
_diffrn_reflns_point_group_measured_fraction_max 0.989
_diffrn_reflns_theta_full 67.679
_diffrn_reflns_theta_max 67.494
_diffrn_reflns_theta_min 4.442
_exptl_absorpt_coefficient_mu 1.036
_exptl_absorpt_correction_T_max 0.7533
_exptl_absorpt_correction_T_min 0.4472
_exptl_absorpt_correction_type multi-scan
_exptl_absorpt_process_details sadabs
_exptl_crystal_colour colorless
_exptl_crystal_density_diffrn 1.136
_exptl_crystal_description prismatic
_exptl_crystal_F_000 840
_exptl_crystal_size_max 0.200
_exptl_crystal_size_mid 0.150
_exptl_crystal_size_min 0.100
_refine_diff_density_max 0.275
_refine_diff_density_min -0.310
_refine_diff_density_rms 0.043
_refine_ls_abs_structure_details
; 
 Flack x determined using 1048 quotients [(I+)-(I-)]/[(I+)+(I-)] 
 (Parsons and Flack (2004), Acta Cryst. A60, s61). 
;
_refine_ls_abs_structure_Flack 0.03(2)
_refine_ls_extinction_method none
_refine_ls_goodness_of_fit_ref 1.038
_refine_ls_hydrogen_treatment constr
_refine_ls_matrix_type full
_refine_ls_number_parameters 317
_refine_ls_number_reflns 4080
_refine_ls_number_restraints 128
_refine_ls_restrained_S_all 1.066
_refine_ls_R_factor_all 0.0836
_refine_ls_R_factor_gt 0.0664
_refine_ls_shift/su_max 0.014
_refine_ls_shift/su_mean 0.001
_refine_ls_structure_factor_coef Fsqd
_refine_ls_weighting_details 'w=1/[\s^2^(Fo^2^)+(0.1155P)^2^+0.3486P] where P=(Fo^2^+2Fc^2^)/3'
_refine_ls_weighting_scheme calc
_refine_ls_wR_factor_gt 0.1805
_refine_ls_wR_factor_ref 0.2008
_reflns_Friedel_coverage 0.710
_reflns_Friedel_fraction_full 0.982
_reflns_Friedel_fraction_max 0.986
_reflns_number_gt 3130
_reflns_number_total 4080
_reflns_threshold_expression 'I > 2\s(I)'
_cod_data_source_file d5cc01581b2.cif
_cod_data_source_block cu_d8v21322_0m
_cod_depositor_comments 'Adding full bibliography for 7134503--7134504.cif.'
_cod_database_code 7134503
_shelx_space_group_comment
; 
The symmetry employed for this shelxl refinement is uniquely defined 
by the following loop, which should always be used as a source of 
symmetry information in preference to the above space-group names. 
They are only intended as comments. 
;
_shelx_estimated_absorpt_t_min 0.820
_shelx_estimated_absorpt_t_max 0.903
_shelxl_version_number 2013-4

loop_
_space_group_symop_operation_xyz
'x, y, z'
'-x+1/2, -y, z+1/2'
'-x, y+1/2, -z+1/2'
'x+1/2, -y+1/2, -z'

loop_
_atom_site_label
_atom_site_type_symbol
_atom_site_fract_x
_atom_site_fract_y
_atom_site_fract_z
_atom_site_U_iso_or_equiv
_atom_site_adp_type
_atom_site_occupancy
_atom_site_site_symmetry_order
_atom_site_calc_flag
_atom_site_refinement_flags_posn
_atom_site_refinement_flags_adp
_atom_site_refinement_flags_occupancy
_atom_site_disorder_assembly
_atom_site_disorder_group
O1 O 0.9942(6) 0.2463(4) 0.34158(13) 0.0962(13) Uani 1 1 d . . . . .
O2 O 0.7358(6) 0.4208(3) 0.38509(10) 0.0802(10) Uani 1 1 d . . . . .
N1 N 0.7232(5) 0.2426(4) 0.29745(12) 0.0627(10) Uani 1 1 d . . . . .
C1 C 0.8158(8) 0.2669(5) 0.33301(16) 0.0696(12) Uani 1 1 d . . . . .
C2 C 0.6558(8) 0.3231(5) 0.36065(15) 0.0718(13) Uani 1 1 d . . . . .
H2 H 0.5988 0.2548 0.3774 0.086 Uiso 1 1 calc R U . . .
C3 C 0.4925(8) 0.3728(6) 0.33271(14) 0.0746(14) Uani 1 1 d . . . . .
H3A H 0.5217 0.4600 0.3243 0.090 Uiso 1 1 calc R U . . .
H3B H 0.3590 0.3704 0.3452 0.090 Uiso 1 1 calc R U . . .
C4 C 0.5038(7) 0.2802(5) 0.29770(14) 0.0641(11) Uani 1 1 d . . . . .
H4 H 0.4185 0.2049 0.3030 0.077 Uiso 1 1 calc R U . . .
C5 C 0.4496(7) 0.3361(5) 0.25815(14) 0.0638(12) Uani 1 1 d . . . . .
H5 H 0.3421 0.3942 0.2567 0.077 Uiso 1 1 calc R U . . .
C6 C 0.5500(7) 0.3057(4) 0.22463(14) 0.0580(10) Uani 1 1 d . . . . .
C7 C 0.7241(7) 0.2152(4) 0.22653(14) 0.0597(11) Uani 1 1 d . . . . .
C8 C 0.8118(7) 0.1859(4) 0.26365(15) 0.0633(11) Uani 1 1 d . . . . .
C9 C 0.9803(8) 0.1069(5) 0.26646(19) 0.0784(14) Uani 1 1 d . . . . .
H9 H 1.0402 0.0910 0.2911 0.094 Uiso 1 1 calc R U . . .
C10 C 1.0591(10) 0.0514(6) 0.2323(2) 0.0938(19) Uani 1 1 d . . . . .
H10 H 1.1725 -0.0019 0.2340 0.113 Uiso 1 1 calc R U . . .
C11 C 0.9714(9) 0.0743(5) 0.19556(19) 0.0868(16) Uani 1 1 d . . . . .
H11 H 1.0239 0.0355 0.1728 0.104 Uiso 1 1 calc R U . . .
C12 C 0.8050(8) 0.1554(4) 0.19287(16) 0.0727(13) Uani 1 1 d . . . . .
H12 H 0.7458 0.1703 0.1681 0.087 Uiso 1 1 calc R U . . .
C13 C 0.4931(7) 0.3646(4) 0.18584(14) 0.0599(11) Uani 1 1 d . . . . .
C14 C 0.6402(9) 0.4222(5) 0.16237(16) 0.0768(14) Uani 1 1 d . . . . .
H14 H 0.7755 0.4242 0.1708 0.092 Uiso 1 1 calc R U . . .
C15 C 0.5863(12) 0.4771(7) 0.12630(19) 0.0954(19) Uani 1 1 d . . . . .
H15 H 0.6858 0.5169 0.1109 0.114 Uiso 1 1 calc R U . . .
C16 C 0.3893(13) 0.4736(7) 0.11304(19) 0.098(2) Uani 1 1 d . . . . .
H16 H 0.3546 0.5098 0.0886 0.118 Uiso 1 1 calc R U . . .
C17 C 0.2418(10) 0.4155(7) 0.13646(19) 0.0946(18) Uani 1 1 d . . . . .
H17 H 0.1077 0.4111 0.1274 0.114 Uiso 1 1 calc R U . . .
C18 C 0.2919(8) 0.3644(6) 0.17289(16) 0.0771(14) Uani 1 1 d . . . . .
H18 H 0.1905 0.3294 0.1890 0.093 Uiso 1 1 calc R U . . .
Si1 Si 0.8400(18) 0.4080(9) 0.4296(3) 0.0940(14) Uani 0.8 1 d D U P A 1
C19 C 0.702(5) 0.270(2) 0.4559(6) 0.179(14) Uani 0.6 1 d D U P A 1
H19A H 0.5584 0.2764 0.4509 0.268 Uiso 0.6 1 calc R U P A 1
H19B H 0.7269 0.2756 0.4841 0.268 Uiso 0.6 1 calc R U P A 1
H19C H 0.7527 0.1899 0.4460 0.268 Uiso 0.6 1 calc R U P A 1
C20 C 1.066(5) 0.302(3) 0.4323(12) 0.192(15) Uani 0.6 1 d D U P A 1
H20A H 1.1781 0.3394 0.4179 0.288 Uiso 0.6 1 d R U P A 1
H20B H 1.0281 0.2224 0.4197 0.288 Uiso 0.6 1 d R U P A 1
H20C H 1.1074 0.2850 0.4593 0.288 Uiso 0.6 1 d R U P A 1
C21 C 0.797(3) 0.5552(19) 0.4573(6) 0.157(4) Uani 0.6 1 d D U P A 1
C22 C 0.944(3) 0.6582(19) 0.4334(5) 0.164(5) Uani 0.6 1 d D U P A 1
H22A H 0.8804 0.6813 0.4086 0.246 Uiso 0.6 1 d R U P A 1
H22B H 1.0755 0.6208 0.4281 0.246 Uiso 0.6 1 d R U P A 1
H22C H 0.9611 0.7335 0.4495 0.246 Uiso 0.6 1 d R U P A 1
C23 C 0.870(3) 0.548(2) 0.4999(6) 0.153(5) Uani 0.6 1 d D U P A 1
H23A H 0.8195 0.6218 0.5142 0.230 Uiso 0.6 1 d R U P A 1
H23B H 1.0162 0.5484 0.5004 0.230 Uiso 0.6 1 d R U P A 1
H23C H 0.8195 0.4715 0.5122 0.230 Uiso 0.6 1 d R U P A 1
C24 C 0.583(3) 0.597(2) 0.4554(6) 0.170(5) Uani 0.6 1 d D U P A 1
H24A H 0.5278 0.5174 0.4653 0.256 Uiso 0.6 1 d R U P A 1
H24B H 0.5240 0.6151 0.4298 0.256 Uiso 0.6 1 d R U P A 1
H24C H 0.5510 0.6647 0.4736 0.256 Uiso 0.6 1 d R U P A 1
Si1' Si 0.830(7) 0.388(3) 0.4295(12) 0.080(3) Uani 0.2 1 d D U P A 2
C19' C 0.624(9) 0.333(4) 0.4640(11) 0.189(14) Uani 0.4 1 d D U P A 2
H19D H 0.5290 0.3633 0.4837 0.284 Uiso 0.4 1 d R U P A 2
H19E H 0.7392 0.2946 0.4771 0.284 Uiso 0.4 1 d R U P A 2
H19F H 0.5577 0.2697 0.4476 0.284 Uiso 0.4 1 d R U P A 2
C20' C 1.111(8) 0.367(4) 0.4248(19) 0.190(16) Uani 0.4 1 d D U P A 2
H20D H 1.1402 0.2853 0.4127 0.285 Uiso 0.4 1 d R U P A 2
H20E H 1.1548 0.3656 0.4521 0.285 Uiso 0.4 1 d R U P A 2
H20F H 1.1828 0.4332 0.4107 0.285 Uiso 0.4 1 d R U P A 2
C21' C 0.869(5) 0.552(3) 0.4496(9) 0.159(4) Uani 0.4 1 d D U P A 2
C22' C 1.056(4) 0.601(3) 0.4189(7) 0.162(6) Uani 0.4 1 d D U P A 2
H22D H 1.0013 0.6636 0.4008 0.243 Uiso 0.4 1 d R U P A 2
H22E H 1.1080 0.5294 0.4041 0.243 Uiso 0.4 1 d R U P A 2
H22F H 1.1641 0.6388 0.4342 0.243 Uiso 0.4 1 d R U P A 2
C23' C 0.978(4) 0.531(3) 0.4922(9) 0.157(5) Uani 0.4 1 d D U P A 2
H23D H 0.9993 0.6130 0.5048 0.235 Uiso 0.4 1 d R U P A 2
H23E H 1.1063 0.4883 0.4890 0.235 Uiso 0.4 1 d R U P A 2
H23F H 0.8888 0.4800 0.5084 0.235 Uiso 0.4 1 d R U P A 2
C24' C 0.702(5) 0.661(3) 0.4462(8) 0.161(5) Uani 0.4 1 d D U P A 2
H24D H 0.6057 0.6286 0.4270 0.242 Uiso 0.4 1 d R U P A 2
H24E H 0.7511 0.7431 0.4377 0.242 Uiso 0.4 1 d R U P A 2
H24F H 0.6368 0.6688 0.4717 0.242 Uiso 0.4 1 d R U P A 2

loop_
_atom_site_aniso_label
_atom_site_aniso_U_11
_atom_site_aniso_U_22
_atom_site_aniso_U_33
_atom_site_aniso_U_23
_atom_site_aniso_U_13
_atom_site_aniso_U_12
O1 0.077(2) 0.096(3) 0.116(3) -0.007(2) -0.032(2) 0.012(2)
O2 0.096(2) 0.072(2) 0.073(2) 0.0042(17) -0.0132(18) -0.005(2)
N1 0.054(2) 0.059(2) 0.076(2) 0.0065(18) -0.0071(18) -0.0005(17)
C1 0.069(3) 0.060(3) 0.080(3) 0.010(2) -0.015(3) -0.001(2)
C2 0.079(3) 0.071(3) 0.065(3) 0.008(2) -0.005(2) -0.010(3)
C3 0.066(3) 0.097(4) 0.061(3) 0.002(3) 0.002(2) 0.012(3)
C4 0.048(2) 0.070(3) 0.074(3) 0.005(2) -0.002(2) -0.006(2)
C5 0.052(2) 0.068(3) 0.071(3) 0.002(2) -0.001(2) 0.002(2)
C6 0.056(2) 0.052(2) 0.066(3) -0.001(2) -0.0044(19) -0.0037(18)
C7 0.060(2) 0.041(2) 0.079(3) 0.000(2) 0.004(2) -0.0025(18)
C8 0.057(2) 0.045(2) 0.087(3) 0.001(2) -0.002(2) -0.0006(19)
C9 0.073(3) 0.054(3) 0.108(4) 0.010(3) -0.005(3) 0.008(2)
C10 0.083(4) 0.063(3) 0.135(6) -0.004(4) 0.002(4) 0.021(3)
C11 0.091(4) 0.062(3) 0.108(4) -0.011(3) 0.020(3) 0.015(3)
C12 0.079(3) 0.053(2) 0.086(3) -0.010(2) 0.003(3) 0.000(2)
C13 0.064(3) 0.050(2) 0.066(3) -0.0065(19) -0.003(2) 0.001(2)
C14 0.079(3) 0.067(3) 0.085(3) 0.002(3) 0.006(3) -0.008(3)
C15 0.122(5) 0.082(4) 0.082(4) 0.015(3) 0.013(4) 0.001(4)
C16 0.129(6) 0.093(4) 0.073(3) 0.001(3) -0.002(4) 0.027(4)
C17 0.089(4) 0.107(5) 0.087(4) -0.006(4) -0.018(3) 0.020(4)
C18 0.071(3) 0.087(4) 0.074(3) 0.000(3) -0.009(3) 0.007(3)
Si1 0.102(2) 0.112(4) 0.0683(15) -0.007(2) -0.0106(15) 0.015(2)
C19 0.32(3) 0.16(2) 0.062(10) 0.002(10) -0.003(12) -0.09(3)
C20 0.20(2) 0.28(3) 0.096(16) 0.01(2) -0.031(14) 0.12(3)
C21 0.178(11) 0.146(7) 0.147(8) -0.054(6) -0.054(8) 0.008(7)
C22 0.189(12) 0.144(8) 0.159(9) -0.038(7) -0.046(9) 0.008(8)
C23 0.180(12) 0.150(8) 0.130(8) -0.061(6) -0.048(9) 0.008(8)
C24 0.185(12) 0.157(8) 0.170(8) -0.060(7) -0.047(9) 0.021(8)
Si1' 0.095(4) 0.086(5) 0.058(4) 0.013(4) 0.002(4) -0.004(4)
C19' 0.32(3) 0.17(2) 0.078(14) 0.016(14) 0.004(14) -0.10(3)
C20' 0.18(2) 0.30(4) 0.091(18) -0.01(2) -0.026(14) 0.11(3)
C21' 0.181(11) 0.147(7) 0.148(8) -0.052(6) -0.050(8) 0.006(7)
C22' 0.182(13) 0.153(10) 0.150(10) -0.037(9) -0.043(10) -0.006(10)
C23' 0.183(13) 0.149(8) 0.139(9) -0.053(7) -0.052(10) 0.006(9)
C24' 0.181(12) 0.145(8) 0.158(8) -0.044(7) -0.039(9) 0.012(8)

loop_
_atom_type_symbol
_atom_type_description
_atom_type_scat_dispersion_real
_atom_type_scat_dispersion_imag
_atom_type_scat_source
C C 0.0181 0.0091 'International Tables Vol C Tables 4.2.6.8 and 6.1.1.4'
H H 0.0000 0.0000 'International Tables Vol C Tables 4.2.6.8 and 6.1.1.4'
N N 0.0311 0.0180 'International Tables Vol C Tables 4.2.6.8 and 6.1.1.4'
O O 0.0492 0.0322 'International Tables Vol C Tables 4.2.6.8 and 6.1.1.4'
Si Si 0.2541 0.3302 'International Tables Vol C Tables 4.2.6.8 and 6.1.1.4'

loop_
_geom_angle_atom_site_label_1
_geom_angle_atom_site_label_2
_geom_angle_atom_site_label_3
_geom_angle
_geom_angle_site_symmetry_1
_geom_angle_site_symmetry_3
_geom_angle_publ_flag
C2 O2 Si1' 121.0(11) . . ?
C2 O2 Si1 128.6(4) . . ?
C1 N1 C8 127.0(4) . . ?
C1 N1 C4 112.1(4) . . ?
C8 N1 C4 120.9(4) . . ?
O1 C1 N1 126.8(5) . . ?
O1 C1 C2 125.8(5) . . ?
N1 C1 C2 107.4(4) . . ?
O2 C2 C3 112.1(5) . . ?
O2 C2 C1 112.2(4) . . ?
C3 C2 C1 104.0(4) . . ?
O2 C2 H2 109.5 . . ?
C3 C2 H2 109.5 . . ?
C1 C2 H2 109.5 . . ?
C2 C3 C4 103.1(4) . . ?
C2 C3 H3A 111.1 . . ?
C4 C3 H3A 111.1 . . ?
C2 C3 H3B 111.1 . . ?
C4 C3 H3B 111.1 . . ?
H3A C3 H3B 109.1 . . ?
N1 C4 C5 109.1(4) . . ?
N1 C4 C3 102.6(4) . . ?
C5 C4 C3 115.3(4) . . ?
N1 C4 H4 109.9 . . ?
C5 C4 H4 109.9 . . ?
C3 C4 H4 109.9 . . ?
C6 C5 C4 122.5(4) . . ?
C6 C5 H5 118.8 . . ?
C4 C5 H5 118.8 . . ?
C5 C6 C7 119.5(4) . . ?
C5 C6 C13 120.9(4) . . ?
C7 C6 C13 119.6(4) . . ?
C12 C7 C8 117.7(4) . . ?
C12 C7 C6 122.9(4) . . ?
C8 C7 C6 119.4(4) . . ?
C9 C8 N1 121.8(5) . . ?
C9 C8 C7 121.2(5) . . ?
N1 C8 C7 117.1(4) . . ?
C8 C9 C10 119.4(5) . . ?
C8 C9 H9 120.3 . . ?
C10 C9 H9 120.3 . . ?
C11 C10 C9 120.8(5) . . ?
C11 C10 H10 119.6 . . ?
C9 C10 H10 119.6 . . ?
C10 C11 C12 119.5(5) . . ?
C10 C11 H11 120.3 . . ?
C12 C11 H11 120.3 . . ?
C11 C12 C7 121.4(5) . . ?
C11 C12 H12 119.3 . . ?
C7 C12 H12 119.3 . . ?
C14 C13 C18 119.0(5) . . ?
C14 C13 C6 120.2(4) . . ?
C18 C13 C6 120.8(4) . . ?
C13 C14 C15 120.0(6) . . ?
C13 C14 H14 120.0 . . ?
C15 C14 H14 120.0 . . ?
C16 C15 C14 121.0(6) . . ?
C16 C15 H15 119.5 . . ?
C14 C15 H15 119.5 . . ?
C15 C16 C17 119.1(6) . . ?
C15 C16 H16 120.5 . . ?
C17 C16 H16 120.5 . . ?
C18 C17 C16 120.5(6) . . ?
C18 C17 H17 119.7 . . ?
C16 C17 H17 119.7 . . ?
C17 C18 C13 120.4(6) . . ?
C17 C18 H18 119.8 . . ?
C13 C18 H18 119.8 . . ?
O2 Si1 C21 109.4(10) . . ?
O2 Si1 C20 115.1(14) . . ?
C21 Si1 C20 127.2(16) . . ?
O2 Si1 C19 106.5(10) . . ?
C21 Si1 C19 108.9(10) . . ?
C20 Si1 C19 84.6(17) . . ?
Si1 C19 H19A 109.5 . . ?
Si1 C19 H19B 109.5 . . ?
H19A C19 H19B 109.5 . . ?
Si1 C19 H19C 109.5 . . ?
H19A C19 H19C 109.5 . . ?
H19B C19 H19C 109.5 . . ?
Si1 C20 H20A 109.8 . . ?
Si1 C20 H20B 106.5 . . ?
H20A C20 H20B 109.5 . . ?
Si1 C20 H20C 112.1 . . ?
H20A C20 H20C 109.5 . . ?
H20B C20 H20C 109.5 . . ?
C24 C21 C23 110.9(16) . . ?
C24 C21 C22 110.2(18) . . ?
C23 C21 C22 107.9(16) . . ?
C24 C21 Si1 111.9(15) . . ?
C23 C21 Si1 113.4(14) . . ?
C22 C21 Si1 102.1(12) . . ?
C21 C22 H22A 109.2 . . ?
C21 C22 H22B 110.3 . . ?
H22A C22 H22B 109.5 . . ?
C21 C22 H22C 108.9 . . ?
H22A C22 H22C 109.5 . . ?
H22B C22 H22C 109.5 . . ?
C21 C23 H23A 109.2 . . ?
C21 C23 H23B 109.5 . . ?
H23A C23 H23B 109.5 . . ?
C21 C23 H23C 109.8 . . ?
H23A C23 H23C 109.5 . . ?
H23B C23 H23C 109.5 . . ?
C21 C24 H24A 95.2 . . ?
C21 C24 H24B 118.8 . . ?
H24A C24 H24B 109.5 . . ?
C21 C24 H24C 113.3 . . ?
H24A C24 H24C 109.5 . . ?
H24B C24 H24C 109.5 . . ?
O2 Si1' C21' 101(2) . . ?
O2 Si1' C20' 109(3) . . ?
C21' Si1' C20' 90(2) . . ?
O2 Si1' C19' 111(3) . . ?
C21' Si1' C19' 99(2) . . ?
C20' Si1' C19' 137(4) . . ?
Si1' C19' H19D 142.1 . . ?
Si1' C19' H19E 80.8 . . ?
H19D C19' H19E 109.5 . . ?
Si1' C19' H19F 100.3 . . ?
H19D C19' H19F 109.5 . . ?
H19E C19' H19F 109.5 . . ?
Si1' C20' H20D 109.6 . . ?
Si1' C20' H20E 102.5 . . ?
H20D C20' H20E 109.5 . . ?
Si1' C20' H20F 116.0 . . ?
H20D C20' H20F 109.5 . . ?
H20E C20' H20F 109.5 . . ?
C24' C21' C23' 118(2) . . ?
C24' C21' C22' 104(2) . . ?
C23' C21' C22' 105(2) . . ?
C24' C21' Si1' 123(3) . . ?
C23' C21' Si1' 105(2) . . ?
C22' C21' Si1' 99.0(15) . . ?
C21' C22' H22D 108.7 . . ?
C21' C22' H22E 110.1 . . ?
H22D C22' H22E 109.5 . . ?
C21' C22' H22F 109.6 . . ?
H22D C22' H22F 109.5 . . ?
H22E C22' H22F 109.5 . . ?
C21' C23' H23D 109.6 . . ?
C21' C23' H23E 110.8 . . ?
H23D C23' H23E 109.5 . . ?
C21' C23' H23F 108.0 . . ?
H23D C23' H23F 109.5 . . ?
H23E C23' H23F 109.5 . . ?
C21' C24' H24D 104.8 . . ?
C21' C24' H24E 115.6 . . ?
H24D C24' H24E 109.5 . . ?
C21' C24' H24F 107.9 . . ?
H24D C24' H24F 109.5 . . ?
H24E C24' H24F 109.5 . . ?

loop_
_geom_bond_atom_site_label_1
_geom_bond_atom_site_label_2
_geom_bond_distance
_geom_bond_site_symmetry_2
_geom_bond_publ_flag
O1 C1 1.222(6) . ?
O2 C2 1.408(6) . ?
O2 Si1' 1.65(5) . ?
O2 Si1 1.646(12) . ?
N1 C1 1.362(6) . ?
N1 C8 1.404(6) . ?
N1 C4 1.489(6) . ?
C1 C2 1.516(8) . ?
C2 C3 1.513(7) . ?
C2 H2 0.9800 . ?
C3 C4 1.521(7) . ?
C3 H3A 0.9700 . ?
C3 H3B 0.9700 . ?
C4 C5 1.492(7) . ?
C4 H4 0.9800 . ?
C5 C6 1.340(6) . ?
C5 H5 0.9300 . ?
C6 C7 1.481(6) . ?
C6 C13 1.486(6) . ?
C7 C12 1.394(6) . ?
C7 C8 1.405(6) . ?
C8 C9 1.380(7) . ?
C9 C10 1.384(8) . ?
C9 H9 0.9300 . ?
C10 C11 1.378(8) . ?
C10 H10 0.9300 . ?
C11 C12 1.382(7) . ?
C11 H11 0.9300 . ?
C12 H12 0.9300 . ?
C13 C14 1.381(7) . ?
C13 C18 1.387(7) . ?
C14 C15 1.384(8) . ?
C14 H14 0.9300 . ?
C15 C16 1.365(10) . ?
C15 H15 0.9300 . ?
C16 C17 1.385(10) . ?
C16 H16 0.9300 . ?
C17 C18 1.373(8) . ?
C17 H17 0.9300 . ?
C18 H18 0.9300 . ?
Si1 C21 1.816(16) . ?
Si1 C20 1.854(19) . ?
Si1 C19 1.910(17) . ?
C19 H19A 0.9600 . ?
C19 H19B 0.9600 . ?
C19 H19C 0.9600 . ?
C20 H20A 0.9600 . ?
C20 H20B 0.9600 . ?
C20 H20C 0.9600 . ?
C21 C24 1.470(19) . ?
C21 C23 1.506(17) . ?
C21 C22 1.65(2) . ?
C22 H22A 0.9600 . ?
C22 H22B 0.9600 . ?
C22 H22C 0.9600 . ?
C23 H23A 0.9600 . ?
C23 H23B 0.9600 . ?
C23 H23C 0.9600 . ?
C24 H24A 0.9600 . ?
C24 H24B 0.9600 . ?
C24 H24C 0.9600 . ?
Si1' C21' 1.86(2) . ?
Si1' C20' 1.86(3) . ?
Si1' C19' 1.87(3) . ?
C19' H19D 0.9600 . ?
C19' H19E 0.9600 . ?
C19' H19F 0.9600 . ?
C20' H20D 0.9600 . ?
C20' H20E 0.9600 . ?
C20' H20F 0.9600 . ?
C21' C24' 1.57(2) . ?
C21' C23' 1.61(2) . ?
C21' C22' 1.68(2) . ?
C22' H22D 0.9600 . ?
C22' H22E 0.9600 . ?
C22' H22F 0.9600 . ?
C23' H23D 0.9600 . ?
C23' H23E 0.9600 . ?
C23' H23F 0.9600 . ?
C24' H24D 0.9600 . ?
C24' H24E 0.9600 . ?
C24' H24F 0.9600 . ?

loop_
_geom_hbond_atom_site_label_D
_geom_hbond_atom_site_label_H
_geom_hbond_atom_site_label_A
_geom_hbond_distance_DH
_geom_hbond_distance_HA
_geom_hbond_distance_DA
_geom_hbond_angle_DHA
_geom_hbond_site_symmetry_A
C9 H9 O1 0.93 2.36 2.910(8) 117.4 .

loop_
_geom_torsion_atom_site_label_1
_geom_torsion_atom_site_label_2
_geom_torsion_atom_site_label_3
_geom_torsion_atom_site_label_4
_geom_torsion
_geom_torsion_site_symmetry_1
_geom_torsion_site_symmetry_2
_geom_torsion_site_symmetry_3
_geom_torsion_site_symmetry_4
_geom_torsion_publ_flag
C8 N1 C1 O1 1.8(8) . . . . ?
C4 N1 C1 O1 -180.0(5) . . . . ?
C8 N1 C1 C2 -177.5(4) . . . . ?
C4 N1 C1 C2 0.8(5) . . . . ?
Si1' O2 C2 C3 152.0(17) . . . . ?
Si1 O2 C2 C3 153.4(6) . . . . ?
Si1' O2 C2 C1 -91.4(17) . . . . ?
Si1 O2 C2 C1 -90.0(7) . . . . ?
O1 C1 C2 O2 38.7(7) . . . . ?
N1 C1 C2 O2 -142.1(4) . . . . ?
O1 C1 C2 C3 160.0(5) . . . . ?
N1 C1 C2 C3 -20.7(5) . . . . ?
O2 C2 C3 C4 153.1(4) . . . . ?
C1 C2 C3 C4 31.6(5) . . . . ?
C1 N1 C4 C5 141.9(4) . . . . ?
C8 N1 C4 C5 -39.7(6) . . . . ?
C1 N1 C4 C3 19.2(5) . . . . ?
C8 N1 C4 C3 -162.4(4) . . . . ?
C2 C3 C4 N1 -30.7(5) . . . . ?
C2 C3 C4 C5 -149.1(4) . . . . ?
N1 C4 C5 C6 26.1(7) . . . . ?
C3 C4 C5 C6 140.8(5) . . . . ?
C4 C5 C6 C7 -1.1(7) . . . . ?
C4 C5 C6 C13 -179.3(4) . . . . ?
C5 C6 C7 C12 164.4(5) . . . . ?
C13 C6 C7 C12 -17.5(6) . . . . ?
C5 C6 C7 C8 -14.8(6) . . . . ?
C13 C6 C7 C8 163.4(4) . . . . ?
C1 N1 C8 C9 23.8(7) . . . . ?
C4 N1 C8 C9 -154.3(4) . . . . ?
C1 N1 C8 C7 -154.9(4) . . . . ?
C4 N1 C8 C7 27.0(6) . . . . ?
C12 C7 C8 C9 3.9(7) . . . . ?
C6 C7 C8 C9 -176.9(4) . . . . ?
C12 C7 C8 N1 -177.3(4) . . . . ?
C6 C7 C8 N1 1.8(6) . . . . ?
N1 C8 C9 C10 178.7(5) . . . . ?
C7 C8 C9 C10 -2.6(8) . . . . ?
C8 C9 C10 C11 0.0(9) . . . . ?
C9 C10 C11 C12 1.1(10) . . . . ?
C10 C11 C12 C7 0.3(8) . . . . ?
C8 C7 C12 C11 -2.8(7) . . . . ?
C6 C7 C12 C11 178.1(4) . . . . ?
C5 C6 C13 C14 128.2(5) . . . . ?
C7 C6 C13 C14 -49.9(6) . . . . ?
C5 C6 C13 C18 -50.8(7) . . . . ?
C7 C6 C13 C18 131.0(5) . . . . ?
C18 C13 C14 C15 -0.8(8) . . . . ?
C6 C13 C14 C15 -179.9(5) . . . . ?
C13 C14 C15 C16 -1.0(10) . . . . ?
C14 C15 C16 C17 0.8(11) . . . . ?
C15 C16 C17 C18 1.3(10) . . . . ?
C16 C17 C18 C13 -3.2(9) . . . . ?
C14 C13 C18 C17 2.9(8) . . . . ?
C6 C13 C18 C17 -178.0(5) . . . . ?
C2 O2 Si1 C21 -150.9(8) . . . . ?
Si1' O2 Si1 C21 -142(14) . . . . ?
C2 O2 Si1 C20 58.4(13) . . . . ?
Si1' O2 Si1 C20 67(14) . . . . ?
C2 O2 Si1 C19 -33.4(12) . . . . ?
Si1' O2 Si1 C19 -25(14) . . . . ?
O2 Si1 C21 C24 48.2(18) . . . . ?
C20 Si1 C21 C24 -165.7(18) . . . . ?
C19 Si1 C21 C24 -68(2) . . . . ?
O2 Si1 C21 C23 174.6(13) . . . . ?
C20 Si1 C21 C23 -39(2) . . . . ?
C19 Si1 C21 C23 59(2) . . . . ?
O2 Si1 C21 C22 -69.6(13) . . . . ?
C20 Si1 C21 C22 76.5(19) . . . . ?
C19 Si1 C21 C22 174.3(16) . . . . ?
C2 O2 Si1' C21' -171.2(11) . . . . ?
Si1 O2 Si1' C21' 17(12) . . . . ?
C2 O2 Si1' C20' 94.9(17) . . . . ?
Si1 O2 Si1' C20' -77(13) . . . . ?
C2 O2 Si1' C19' -67(3) . . . . ?
Si1 O2 Si1' C19' 121(15) . . . . ?
O2 Si1' C21' C24' 46(3) . . . . ?
C20' Si1' C21' C24' 155(3) . . . . ?
C19' Si1' C21' C24' -67(4) . . . . ?
O2 Si1' C21' C23' -176(2) . . . . ?
C20' Si1' C21' C23' -67(3) . . . . ?
C19' Si1' C21' C23' 71(3) . . . . ?
O2 Si1' C21' C22' -67(2) . . . . ?
C20' Si1' C21' C22' 42(3) . . . . ?
C19' Si1' C21' C22' 179(3) . . . . ?
